data_4332980
loop_
_publ_author_name
'Rodr\'iguez-Di\'eguez, Antonio'
'Kivek\"as, Raikko'
'Sillanp\"a\"a, Reijo'
'Cano, Joan'
'Lloret, Francesc'
'McKee, Vickie'
'Stoeckli-Evans, Helen'
'Colacio, Enrique'

_publ_section_title
;
 Structural and Magnetic Diversity in Cyano-Bridged Bi- and Trimetallic
 Complexes Assembled from Cyanometalates and [M(rac-CTH)]n+Building Blocks
 (CTH =d,l-5,5,7,12,12,14-Hexamethyl-1,4,8,11-tetraazacyclotetradecane)
;
_journal_issue 26
_journal_name_full 'Inorganic Chemistry'
_journal_page_first 10537
_journal_page_last 10551
_journal_paper_doi 10.1021/ic061187j
_journal_volume 45
_journal_year 2006
_chemical_formula_moiety 'C44 H72 Fe2 N20 Ni2, C16 H38 N4, 5(H2 O)'
_chemical_formula_sum 'C60 H120 Fe2 N24 Ni2 O5'
_chemical_formula_weight 1486.92
_chemical_name_systematic
; 
 ? 
;
_space_group_IT_number 14
_symmetry_cell_setting monoclinic
_symmetry_space_group_name_Hall '-P 2yn'
_symmetry_space_group_name_H-M 'P 1 21/n 1'
_atom_sites_solution_hydrogens geom
_atom_sites_solution_primary direct
_atom_sites_solution_secondary difmap
_audit_creation_method SHELXL-97
_cell_angle_alpha 90.00
_cell_angle_beta 115.530(3)
_cell_angle_gamma 90.00
_cell_formula_units_Z 2
_cell_length_a 15.5680(9)
_cell_length_b 16.6502(12)
_cell_length_c 16.9719(9)
_cell_measurement_reflns_used 7442
_cell_measurement_temperature 173(2)
_cell_measurement_theta_max 26.022
_cell_measurement_theta_min 0.407
_cell_volume 3969.7(4)
_computing_cell_refinement 'HKL Scalepack (Otwinowsky & Minor, 1997)'
_computing_data_collection 'Collect (Nonius BV, 1997-2000)'
_computing_data_reduction
;
HKL Denzo and Scalepack (Otwinowsky & Minor, 1997)
;
_computing_publication_material 'SHELXL-97 (Sheldrick, 1997)'
_computing_structure_refinement 'SHELXL-97 (Sheldrick, 1997)'
_computing_structure_solution 'SHELXS-97 (Sheldrick, 1990)'
_diffrn_ambient_temperature 173(2)
_diffrn_detector 'CCD plate'
_diffrn_detector_area_resol_mean 9
_diffrn_measured_fraction_theta_full 0.994
_diffrn_measured_fraction_theta_max 0.994
_diffrn_measurement_device '95mm CCD camera on \k-goniostat'
_diffrn_measurement_device_type KappaCCD
_diffrn_measurement_method 'CCD rotation images, thick slices'
_diffrn_radiation_monochromator 'horizonally mounted graphite crystal'
_diffrn_radiation_probe x-ray
_diffrn_radiation_type Mok\a
_diffrn_radiation_wavelength 0.71073
_diffrn_reflns_av_R_equivalents 0.1038
_diffrn_reflns_av_sigmaI/netI 0.1009
_diffrn_reflns_limit_h_max 19
_diffrn_reflns_limit_h_min -19
_diffrn_reflns_limit_k_max 19
_diffrn_reflns_limit_k_min -20
_diffrn_reflns_limit_l_max 20
_diffrn_reflns_limit_l_min -18
_diffrn_reflns_number 24933
_diffrn_reflns_theta_full 26.00
_diffrn_reflns_theta_max 26.00
_diffrn_reflns_theta_min 2.35
_diffrn_source 'Enraf Nonius FR590'
_diffrn_standards_decay_% <1
_exptl_absorpt_coefficient_mu 0.883
_exptl_absorpt_correction_T_max 0.9490
_exptl_absorpt_correction_T_min 0.8864
_exptl_absorpt_correction_type refdelf
_exptl_absorpt_process_details
;
Sheldrick, G.M. (anon) SHELX97 Release 97-2 (1998)
;
_exptl_crystal_colour brown
_exptl_crystal_density_diffrn 1.244
_exptl_crystal_density_meas ?
_exptl_crystal_density_method 'not measured'
_exptl_crystal_description prism
_exptl_crystal_F_000 1592
_exptl_crystal_size_max 0.14
_exptl_crystal_size_mid 0.10
_exptl_crystal_size_min 0.06
_refine_diff_density_max 0.955
_refine_diff_density_min -0.574
_refine_diff_density_rms 0.086
_refine_ls_extinction_method none
_refine_ls_goodness_of_fit_ref 1.067
_refine_ls_hydrogen_treatment constr
_refine_ls_matrix_type full
_refine_ls_number_parameters 426
_refine_ls_number_reflns 7749
_refine_ls_number_restraints 12
_refine_ls_restrained_S_all 1.067
_refine_ls_R_factor_all 0.1777
_refine_ls_R_factor_gt 0.0858
_refine_ls_shift/su_max 0.001
_refine_ls_shift/su_mean 0.000
_refine_ls_structure_factor_coef Fsqd
_refine_ls_weighting_details
;
w=1/[\s^2^(Fo^2^)+(0.1150P)^2^+1.3712P] where P=(Fo^2^+2Fc^2^)/3 
;
_refine_ls_weighting_scheme calc
_refine_ls_wR_factor_gt 0.2090
_refine_ls_wR_factor_ref 0.2423
_reflns_number_gt 3911
_reflns_number_total 7749
_reflns_threshold_expression >2sigma(I)
_cod_data_source_file ic061187jsup1.cif
_cod_data_source_block compound_2
_cod_depositor_comments
;
The following automatic conversions were performed:

'_exptl_crystal_density_meas' value 'not measured' was changed to '?'
- the value is perceived as not measured.

Automatic conversion script
Id: cif_fix_values 3008 2015-01-20 13:52:24Z robertas 
;
_cod_original_sg_symbol_H-M 'P 21/n'
_cod_database_code 4332980

loop_
_symmetry_equiv_pos_as_xyz
'x, y, z'
'-x+1/2, y+1/2, -z+1/2'
'-x, -y, -z'
'x-1/2, -y-1/2, z-1/2'

loop_
_atom_site_label
_atom_site_type_symbol
_atom_site_fract_x
_atom_site_fract_y
_atom_site_fract_z
_atom_site_U_iso_or_equiv
_atom_site_adp_type
_atom_site_occupancy
_atom_site_calc_flag
_atom_site_refinement_flags
_atom_site_disorder_assembly
_atom_site_disorder_group
Ni Ni 0.79355(6) 0.10890(5) -0.12229(5) 0.0531(3) Uani 1 d . . .
Fe Fe 1.00434(6) -0.06831(6) -0.20322(5) 0.0556(3) Uani 1 d . . .
O1A O 0.3031(14) 0.0083(17) -0.0902(12) 0.194(6) Uiso 0.63(2) d P A 1
O1B O 0.324(2) -0.053(3) -0.088(2) 0.194(6) Uiso 0.37(2) d P A 2
O2A O 0.2709(17) 0.1467(16) -0.1465(17) 0.319(11) Uiso 0.747(17) d P B 1
O2B O 0.187(5) 0.264(4) -0.214(5) 0.319(11) Uiso 0.253(17) d P B 2
O3 O 0.1529(13) -0.3122(12) -0.2380(12) 0.161(6) Uiso 0.50 d P . .
N1 N 0.7592(4) 0.2221(3) -0.0782(4) 0.0689(17) Uani 1 d . . .
H1 H 0.7230 0.2532 -0.1268 0.083 Uiso 1 calc R . .
N2 N 0.6781(4) 0.0653(3) -0.0974(4) 0.0659(15) Uani 1 d . . .
H2 H 0.7069 0.0433 -0.0416 0.079 Uiso 1 calc R . .
N3 N 0.6977(4) 0.1164(3) -0.2563(3) 0.0664(17) Uani 1 d . . .
H3 H 0.6549 0.1578 -0.2631 0.080 Uiso 1 calc R . .
N4 N 0.8877(4) 0.1781(3) -0.1626(4) 0.0707(17) Uani 1 d . . .
H4 H 0.9285 0.1409 -0.1694 0.085 Uiso 1 calc R . .
N5 N 0.8530(4) 0.0089(3) -0.1571(3) 0.0538(14) Uani 1 d . . .
N6 N 1.1224(4) -0.0818(3) -0.0054(3) 0.0588(15) Uani 1 d . . .
N7 N 1.1794(6) -0.1350(6) -0.2209(6) 0.123(3) Uani 1 d . . .
N8 N 0.8773(5) -0.0508(5) -0.4013(4) 0.097(2) Uani 1 d . . .
N9 N 0.9271(6) -0.2391(5) -0.2131(5) 0.110(3) Uani 1 d . . .
N10 N 1.0721(6) 0.1053(5) -0.2149(5) 0.104(3) Uani 1 d . . .
C1 C 0.6999(6) 0.1987(5) -0.0351(6) 0.090(3) Uani 1 d . . .
H1A H 0.6664 0.2465 -0.0274 0.109 Uiso 1 calc R . .
H1B H 0.7403 0.1765 0.0234 0.109 Uiso 1 calc R . .
C2 C 0.6294(6) 0.1377(5) -0.0881(6) 0.088(3) Uani 1 d . . .
H2A H 0.5877 0.1236 -0.0596 0.106 Uiso 1 calc R . .
H2B H 0.5889 0.1600 -0.1465 0.106 Uiso 1 calc R . .
C3 C 0.6127(5) -0.0006(5) -0.1541(5) 0.071(2) Uani 1 d . . .
C4 C 0.5753(5) 0.0252(5) -0.2497(5) 0.075(2) Uani 1 d . . .
H4B H 0.5294 -0.0164 -0.2850 0.090 Uiso 1 calc R . .
H4C H 0.5384 0.0751 -0.2562 0.090 Uiso 1 calc R . .
C5 C 0.6413(5) 0.0402(4) -0.2920(4) 0.066(2) Uani 1 d . . .
H5 H 0.6870 -0.0057 -0.2775 0.079 Uiso 1 calc R . .
C6 C 0.7565(6) 0.1397(5) -0.3007(5) 0.078(2) Uani 1 d . . .
H6B H 0.7150 0.1580 -0.3607 0.094 Uiso 1 calc R . .
H6C H 0.7930 0.0925 -0.3050 0.094 Uiso 1 calc R . .
C7 C 0.8238(6) 0.2056(5) -0.2517(5) 0.086(3) Uani 1 d . . .
H7A H 0.8621 0.2214 -0.2831 0.104 Uiso 1 calc R . .
H7B H 0.7874 0.2531 -0.2483 0.104 Uiso 1 calc R . .
C8 C 0.9502(6) 0.2424(5) -0.1050(5) 0.087(3) Uani 1 d . . .
C9 C 0.8907(7) 0.2986(5) -0.0724(6) 0.095(3) Uani 1 d . . .
H9A H 0.9340 0.3420 -0.0378 0.114 Uiso 1 calc R . .
H9B H 0.8411 0.3243 -0.1249 0.114 Uiso 1 calc R . .
C10 C 0.8433(6) 0.2685(5) -0.0209(6) 0.078(2) Uani 1 d . . .
H10 H 0.8880 0.2319 0.0253 0.094 Uiso 1 calc R . .
N11 N 1.1435(5) -0.0106(4) -0.4363(4) 0.082(2) Uani 1 d . . .
H11A H 1.0809 -0.0267 -0.4586 0.099 Uiso 1 calc R . .
H11B H 1.1526 0.0133 -0.4810 0.099 Uiso 1 calc R . .
N12 N 0.9997(5) 0.1059(4) -0.4426(5) 0.0813(19) Uani 1 d . . .
H12 H 0.9843 0.0837 -0.4008 0.098 Uiso 1 d . . .
C11 C 0.5307(6) -0.0162(6) -0.1318(7) 0.099(3) Uani 1 d . . .
H11C H 0.5551 -0.0316 -0.0702 0.149 Uiso 1 calc R . .
H11D H 0.4914 -0.0598 -0.1685 0.149 Uiso 1 calc R . .
H11E H 0.4922 0.0326 -0.1422 0.149 Uiso 1 calc R . .
C12 C 0.6742(6) -0.0757(5) -0.1334(5) 0.077(2) Uani 1 d . . .
H12A H 0.6993 -0.0875 -0.0709 0.115 Uiso 1 calc R . .
H12B H 0.7271 -0.0668 -0.1490 0.115 Uiso 1 calc R . .
H12C H 0.6357 -0.1210 -0.1670 0.115 Uiso 1 calc R . .
C13 C 0.5849(6) 0.0440(5) -0.3913(5) 0.093(3) Uani 1 d U . .
H13A H 0.5459 -0.0045 -0.4120 0.139 Uiso 1 calc R . .
H13B H 0.6291 0.0475 -0.4184 0.139 Uiso 1 calc R . .
H13C H 0.5436 0.0914 -0.4072 0.139 Uiso 1 calc R . .
C14 C 1.0312(5) 0.2009(5) -0.0285(5) 0.082(2) Uani 1 d . . .
H14A H 1.0045 0.1655 0.0014 0.123 Uiso 1 calc R . .
H14B H 1.0716 0.2415 0.0125 0.123 Uiso 1 calc R . .
H14C H 1.0693 0.1692 -0.0505 0.123 Uiso 1 calc R . .
C15 C 0.9978(8) 0.2916(6) -0.1521(6) 0.119(4) Uani 1 d . . .
H15A H 1.0271 0.2551 -0.1787 0.178 Uiso 1 calc R . .
H15B H 1.0469 0.3264 -0.1099 0.178 Uiso 1 calc R . .
H15C H 0.9498 0.3246 -0.1976 0.178 Uiso 1 calc R . .
C16 C 0.8180(7) 0.3409(6) 0.0249(7) 0.121(4) Uani 1 d . . .
H16A H 0.8744 0.3747 0.0545 0.181 Uiso 1 calc R . .
H16B H 0.7969 0.3203 0.0677 0.181 Uiso 1 calc R . .
H16C H 0.7669 0.3729 -0.0191 0.181 Uiso 1 calc R . .
C17 C 0.9058(5) -0.0221(4) -0.1769(4) 0.0534(17) Uani 1 d . . .
C18 C 1.0799(4) -0.0747(4) -0.0786(4) 0.0516(15) Uani 1 d . . .
C19 C 1.1131(6) -0.1099(6) -0.2167(5) 0.085(3) Uani 1 d . . .
C20 C 0.9249(6) -0.0578(5) -0.3275(5) 0.074(2) Uani 1 d . . .
C21 C 0.9572(5) -0.1767(5) -0.2075(4) 0.071(2) Uani 1 d . . .
C22 C 1.0492(6) 0.0406(5) -0.2089(5) 0.072(2) Uani 1 d . . .
C23 C 1.1596(7) 0.0504(6) -0.3680(5) 0.091(3) Uani 1 d . . .
H23A H 1.1448 0.0267 -0.3218 0.110 Uiso 1 calc R . .
H23B H 1.2276 0.0660 -0.3411 0.110 Uiso 1 calc R . .
C24 C 1.1006(7) 0.1227(5) -0.4029(6) 0.089(3) Uani 1 d . . .
H24A H 1.1150 0.1617 -0.3549 0.107 Uiso 1 calc R . .
H24B H 1.1179 0.1478 -0.4470 0.107 Uiso 1 calc R . .
C25 C 0.9348(8) 0.1749(5) -0.4825(6) 0.094(3) Uani 1 d . . .
C26 C 0.8307(7) 0.1433(7) -0.5172(8) 0.108(3) Uani 1 d . . .
H26A H 0.8230 0.1189 -0.4674 0.130 Uiso 1 calc R . .
H26B H 0.7876 0.1903 -0.5365 0.130 Uiso 1 calc R . .
C27 C 0.7960(6) 0.0825(6) -0.5914(6) 0.095(3) Uani 1 d . . .
H27 H 0.7998 0.1064 -0.6439 0.114 Uiso 1 calc R . .
C28 C 0.9536(12) 0.2437(7) -0.4154(9) 0.168(5) Uani 1 d U . .
H28A H 0.9449 0.2236 -0.3651 0.252 Uiso 1 calc R . .
H28B H 0.9089 0.2878 -0.4429 0.252 Uiso 1 calc R . .
H28C H 1.0190 0.2633 -0.3960 0.252 Uiso 1 calc R . .
C29 C 0.9545(8) 0.2060(7) -0.5572(7) 0.122(4) Uani 1 d . . .
H29A H 1.0113 0.2403 -0.5339 0.183 Uiso 1 calc R . .
H29B H 0.8998 0.2374 -0.5973 0.183 Uiso 1 calc R . .
H29C H 0.9652 0.1606 -0.5887 0.183 Uiso 1 calc R . .
C30 C 0.6924(7) 0.0618(8) -0.6130(10) 0.166(6) Uani 1 d . . .
H30A H 0.6741 0.0127 -0.6481 0.250 Uiso 1 calc R . .
H30B H 0.6511 0.1061 -0.6460 0.250 Uiso 1 calc R . .
H30C H 0.6858 0.0536 -0.5587 0.250 Uiso 1 calc R . .

loop_
_atom_site_aniso_label
_atom_site_aniso_U_11
_atom_site_aniso_U_22
_atom_site_aniso_U_33
_atom_site_aniso_U_23
_atom_site_aniso_U_13
_atom_site_aniso_U_12
Ni 0.0549(5) 0.0453(5) 0.0401(4) 0.0019(4) 0.0024(3) 0.0044(4)
Fe 0.0558(6) 0.0691(7) 0.0368(5) -0.0004(4) 0.0150(4) -0.0032(5)
N1 0.060(4) 0.056(4) 0.065(4) -0.009(3) 0.002(3) 0.008(3)
N2 0.066(4) 0.063(4) 0.061(3) -0.005(3) 0.020(3) 0.003(3)
N3 0.068(4) 0.057(4) 0.046(3) 0.003(3) -0.002(3) 0.003(3)
N4 0.086(4) 0.054(3) 0.055(3) 0.009(3) 0.014(3) -0.008(3)
N5 0.055(3) 0.051(3) 0.040(3) 0.002(2) 0.006(3) 0.002(3)
N6 0.054(3) 0.073(4) 0.036(3) 0.000(2) 0.007(2) 0.010(3)
N7 0.098(6) 0.182(10) 0.100(6) 0.025(6) 0.054(5) 0.040(6)
N8 0.111(6) 0.120(6) 0.046(4) 0.008(4) 0.020(4) -0.011(5)
N9 0.155(8) 0.059(4) 0.092(5) -0.016(4) 0.030(5) -0.031(5)
N10 0.140(7) 0.087(5) 0.092(5) 0.006(4) 0.055(5) -0.035(5)
C1 0.065(5) 0.091(6) 0.098(6) -0.028(5) 0.019(5) 0.018(5)
C2 0.065(5) 0.091(6) 0.097(6) -0.032(5) 0.024(4) 0.001(5)
C3 0.055(4) 0.073(5) 0.072(5) -0.005(4) 0.015(4) -0.008(4)
C4 0.064(5) 0.061(5) 0.074(5) -0.006(4) 0.005(4) 0.001(4)
C5 0.060(4) 0.056(4) 0.051(4) -0.003(3) -0.005(3) 0.003(4)
C6 0.101(6) 0.071(5) 0.046(4) 0.022(4) 0.014(4) 0.000(5)
C7 0.101(6) 0.080(6) 0.063(5) 0.015(4) 0.021(4) -0.014(5)
C8 0.104(6) 0.066(5) 0.069(5) 0.002(4) 0.017(5) -0.037(5)
C9 0.101(7) 0.055(5) 0.081(6) -0.013(4) -0.006(5) -0.001(5)
C10 0.073(5) 0.057(5) 0.088(6) -0.013(4) 0.019(4) -0.003(4)
N11 0.076(4) 0.096(5) 0.078(4) 0.023(4) 0.037(4) 0.021(4)
N12 0.093(5) 0.082(5) 0.084(5) 0.009(4) 0.052(4) -0.001(4)
C11 0.076(6) 0.093(7) 0.125(8) -0.007(6) 0.040(6) -0.005(5)
C12 0.084(5) 0.065(5) 0.065(5) -0.001(4) 0.017(4) -0.003(4)
C13 0.090(6) 0.082(6) 0.060(5) -0.001(4) -0.012(4) -0.003(5)
C14 0.064(5) 0.085(6) 0.078(5) -0.008(4) 0.012(4) -0.020(4)
C15 0.148(9) 0.100(7) 0.098(7) 0.008(6) 0.043(7) -0.055(7)
C16 0.103(7) 0.089(7) 0.133(9) -0.051(6) 0.016(6) 0.013(6)
C17 0.050(4) 0.060(4) 0.036(3) 0.008(3) 0.005(3) 0.001(3)
C18 0.049(3) 0.054(4) 0.046(4) 0.003(3) 0.016(3) 0.008(3)
C19 0.067(5) 0.127(8) 0.054(4) 0.010(5) 0.020(4) 0.020(5)
C20 0.092(6) 0.079(5) 0.046(4) 0.000(4) 0.025(4) -0.019(4)
C21 0.072(5) 0.081(6) 0.047(4) -0.014(4) 0.012(3) 0.006(4)
C22 0.083(5) 0.077(5) 0.060(4) 0.002(4) 0.036(4) -0.008(4)
C23 0.099(6) 0.127(8) 0.059(5) -0.004(5) 0.044(5) -0.015(6)
C24 0.119(8) 0.078(6) 0.088(6) -0.003(5) 0.062(6) -0.007(5)
C25 0.139(9) 0.071(5) 0.095(6) 0.023(5) 0.072(6) 0.029(6)
C26 0.090(7) 0.115(8) 0.139(9) 0.049(7) 0.068(7) 0.041(6)
C27 0.083(6) 0.112(8) 0.084(6) 0.023(6) 0.030(5) 0.029(6)
C28 0.245(15) 0.113(9) 0.159(11) -0.025(8) 0.098(11) 0.031(10)
C29 0.134(9) 0.131(9) 0.119(8) 0.043(7) 0.072(7) 0.015(7)
C30 0.062(6) 0.181(13) 0.244(16) 0.032(12) 0.055(8) 0.015(8)

loop_
_atom_type_symbol
_atom_type_description
_atom_type_scat_dispersion_real
_atom_type_scat_dispersion_imag
_atom_type_scat_source
C C 0.0033 0.0016 'International Tables Vol C Tables 4.2.6.8 and 6.1.1.4'
H H 0.0000 0.0000 'International Tables Vol C Tables 4.2.6.8 and 6.1.1.4'
N N 0.0061 0.0033 'International Tables Vol C Tables 4.2.6.8 and 6.1.1.4'
O O 0.0106 0.0060 'International Tables Vol C Tables 4.2.6.8 and 6.1.1.4'
Fe Fe 0.3463 0.8444 'International Tables Vol C Tables 4.2.6.8 and 6.1.1.4'
Ni Ni 0.3393 1.1124 'International Tables Vol C Tables 4.2.6.8 and 6.1.1.4'

loop_
_geom_angle_atom_site_label_1
_geom_angle_atom_site_label_2
_geom_angle_atom_site_label_3
_geom_angle
_geom_angle_site_symmetry_1
_geom_angle_site_symmetry_3
N6 Ni N5 88.0(2) 3_755 .
N6 Ni N3 170.1(2) 3_755 .
N5 Ni N3 86.4(2) . .
N6 Ni N2 85.6(2) 3_755 .
N5 Ni N2 107.1(2) . .
N3 Ni N2 88.2(2) . .
N6 Ni N1 88.1(2) 3_755 .
N5 Ni N1 169.0(2) . .
N3 Ni N1 98.9(2) . .
N2 Ni N1 82.8(2) . .
N6 Ni N4 103.8(2) 3_755 .
N5 Ni N4 84.0(2) . .
N3 Ni N4 83.7(2) . .
N2 Ni N4 165.9(2) . .
N1 Ni N4 87.0(2) . .
C18 Fe C19 87.6(3) . .
C18 Fe C17 86.5(3) . .
C19 Fe C17 173.4(3) . .
C18 Fe C21 91.8(3) . .
C19 Fe C21 89.9(4) . .
C17 Fe C21 93.1(3) . .
C18 Fe C20 177.3(3) . .
C19 Fe C20 94.8(3) . .
C17 Fe C20 91.0(3) . .
C21 Fe C20 89.4(3) . .
C18 Fe C22 92.5(3) . .
C19 Fe C22 88.7(4) . .
C17 Fe C22 88.8(3) . .
C21 Fe C22 175.4(3) . .
C20 Fe C22 86.4(3) . .
C1 N1 C10 112.6(6) . .
C1 N1 Ni 104.1(5) . .
C10 N1 Ni 113.7(4) . .
C1 N1 H1 108.7 . .
C10 N1 H1 108.7 . .
Ni N1 H1 108.7 . .
C2 N2 C3 115.0(5) . .
C2 N2 Ni 105.0(5) . .
C3 N2 Ni 120.6(5) . .
C2 N2 H2 104.9 . .
C3 N2 H2 104.9 . .
Ni N2 H2 104.9 . .
C6 N3 C5 113.4(6) . .
C6 N3 Ni 105.1(4) . .
C5 N3 Ni 113.5(4) . .
C6 N3 H3 108.2 . .
C5 N3 H3 108.2 . .
Ni N3 H3 108.2 . .
C7 N4 C8 114.2(6) . .
C7 N4 Ni 103.7(5) . .
C8 N4 Ni 120.5(5) . .
C7 N4 H4 105.8 . .
C8 N4 H4 105.8 . .
Ni N4 H4 105.8 . .
C17 N5 Ni 154.3(6) . .
C18 N6 Ni 172.0(6) . 3_755
N1 C1 C2 110.0(7) . .
N1 C1 H1A 109.7 . .
C2 C1 H1A 109.7 . .
N1 C1 H1B 109.7 . .
C2 C1 H1B 109.7 . .
H1A C1 H1B 108.2 . .
N2 C2 C1 110.3(6) . .
N2 C2 H2A 109.6 . .
C1 C2 H2A 109.6 . .
N2 C2 H2B 109.6 . .
C1 C2 H2B 109.6 . .
H2A C2 H2B 108.1 . .
C11 C3 C12 108.5(7) . .
C11 C3 N2 112.0(7) . .
C12 C3 N2 105.2(5) . .
C11 C3 C4 109.8(7) . .
C12 C3 C4 112.9(7) . .
N2 C3 C4 108.3(6) . .
C5 C4 C3 121.8(6) . .
C5 C4 H4B 106.9 . .
C3 C4 H4B 106.9 . .
C5 C4 H4C 106.9 . .
C3 C4 H4C 106.9 . .
H4B C4 H4C 106.7 . .
C4 C5 N3 110.1(6) . .
C4 C5 C13 110.3(6) . .
N3 C5 C13 111.5(6) . .
C4 C5 H5 108.3 . .
N3 C5 H5 108.3 . .
C13 C5 H5 108.3 . .
N3 C6 C7 110.6(7) . .
N3 C6 H6B 109.5 . .
C7 C6 H6B 109.5 . .
N3 C6 H6C 109.5 . .
C7 C6 H6C 109.5 . .
H6B C6 H6C 108.1 . .
N4 C7 C6 110.0(6) . .
N4 C7 H7A 109.7 . .
C6 C7 H7A 109.7 . .
N4 C7 H7B 109.7 . .
C6 C7 H7B 109.7 . .
H7A C7 H7B 108.2 . .
N4 C8 C14 107.3(6) . .
N4 C8 C15 111.4(7) . .
C14 C8 C15 106.0(8) . .
N4 C8 C9 109.9(7) . .
C14 C8 C9 111.4(7) . .
C15 C8 C9 110.7(8) . .
C10 C9 C8 122.3(7) . .
C10 C9 H9A 106.8 . .
C8 C9 H9A 106.8 . .
C10 C9 H9B 106.8 . .
C8 C9 H9B 106.8 . .
H9A C9 H9B 106.6 . .
C9 C10 N1 108.8(7) . .
C9 C10 C16 109.4(8) . .
N1 C10 C16 112.9(7) . .
C9 C10 H10 108.6 . .
N1 C10 H10 108.6 . .
C16 C10 H10 108.6 . .
C27 N11 C23 116.1(7) 3_754 .
C27 N11 H11A 108.3 3_754 .
C23 N11 H11A 108.3 . .
C27 N11 H11B 108.3 3_754 .
C23 N11 H11B 108.3 . .
H11A N11 H11B 107.4 . .
C24 N12 C25 116.9(7) . .
C24 N12 H12 108.1(7) . .
C25 N12 H12 108.1(7) . .
C3 C11 H11C 109.5 . .
C3 C11 H11D 109.5 . .
H11C C11 H11D 109.5 . .
C3 C11 H11C 109.5 . .
H11C C11 H11E 109.5 . .
H11D C11 H11E 109.5 . .
C3 C12 H12A 109.5 . .
C3 C12 H12B 109.5 . .
H12A C12 H12B 109.5 . .
C3 C12 H12C 109.5 . .
H12A C12 H12C 109.5 . .
H12B C12 H12C 109.5 . .
C5 C13 H13A 109.5 . .
C5 C13 H13B 109.5 . .
H13A C13 H13B 109.5 . .
C5 C13 H13C 109.5 . .
H13A C13 H13C 109.5 . .
H13B C13 H13C 109.5 . .
C8 C14 H14A 109.5 . .
C8 C14 H14B 109.5 . .
H14A C14 H14B 109.5 . .
C8 C14 H14C 109.5 . .
H14A C14 H14C 109.5 . .
H14B C14 H14C 109.5 . .
C8 C15 H15A 109.5 . .
C8 C15 H15B 109.5 . .
H15A C15 H15B 109.5 . .
C8 C15 H15C 109.5 . .
H15A C15 H15C 109.5 . .
H15B C15 H15C 109.5 . .
C10 C16 H16A 109.5 . .
C10 C16 H16B 109.5 . .
H16A C16 H16B 109.5 . .
C10 C16 H16C 109.5 . .
H16A C16 H16C 109.5 . .
H16B C16 H16C 109.5 . .
N5 C17 Fe 174.8(6) . .
N6 C18 Fe 176.7(6) . .
N7 C19 Fe 177.1(8) . .
N8 C20 Fe 179.3(8) . .
N9 C21 Fe 177.3(7) . .
N10 C22 Fe 177.3(8) . .
C24 C23 N11 112.3(7) . .
C24 C23 H23A 109.1 . .
N11 C23 H23A 109.1 . .
C24 C23 H23B 109.1 . .
N11 C23 H23B 109.1 . .
H23A C23 H23B 107.9 . .
N12 C24 C23 113.2(7) . .
N12 C24 H24A 108.9 . .
C23 C24 H24A 108.9 . .
N12 C24 H24B 108.9 . .
C23 C24 H24B 108.9 . .
H24A C24 H24B 107.8 . .
N12 C25 C29 107.6(7) . .
N12 C25 C28 111.1(9) . .
C29 C25 C28 108.5(9) . .
N12 C25 C26 107.7(7) . .
C29 C25 C26 110.6(9) . .
C28 C25 C26 111.3(9) . .
C27 C26 C25 118.5(8) . .
C27 C26 H26A 107.7 . .
C25 C26 H26A 107.7 . .
C27 C26 H26B 107.7 . .
C25 C26 H26B 107.7 . .
H26A C26 H26B 107.1 . .
N11 C27 C26 109.1(7) 3_754 .
N11 C27 C30 110.9(9) 3_754 .
C26 C27 C30 107.9(9) . .
N11 C27 H27 109.6 3_754 .
C26 C27 H27 109.6 . .
C30 C27 H27 109.6 . .
C25 C28 H28A 109.5 . .
C25 C28 H28B 109.5 . .
H28A C28 H28B 109.5 . .
C25 C28 H28C 109.5 . .
H28A C28 H28C 109.5 . .
H28B C28 H28C 109.5 . .
C25 C29 H29A 109.5 . .
C25 C29 H29B 109.5 . .
H29A C29 H29B 109.5 . .
C25 C29 H29C 109.5 . .
H29A C29 H29C 109.5 . .
H29B C29 H29C 109.5 . .
C27 C30 H30A 109.5 . .
C27 C30 H30B 109.5 . .
H30A C30 H30B 109.5 . .
C27 C30 H30C 109.5 . .
H30A C30 H30C 109.5 . .
H30B C30 H30C 109.5 . .

loop_
_geom_bond_atom_site_label_1
_geom_bond_atom_site_label_2
_geom_bond_distance
_geom_bond_site_symmetry_2
Ni N6 2.041(5) 3_755
Ni N5 2.109(6) .
Ni N3 2.119(5) .
Ni N2 2.143(6) .
Ni N1 2.178(6) .
Ni N4 2.193(6) .
Fe C18 1.929(6) .
Fe C19 1.931(10) .
Fe C17 1.932(8) .
Fe C21 1.937(9) .
Fe C20 1.939(7) .
Fe C22 1.961(9) .
N1 C1 1.457(10) .
N1 C10 1.469(9) .
N1 H1 0.9300 .
N2 C2 1.469(9) .
N2 C3 1.523(9) .
N2 H2 0.9300 .
N3 C6 1.467(10) .
N3 C5 1.513(8) .
N3 H3 0.9300 .
N4 C7 1.481(9) .
N4 C8 1.492(9) .
N4 H4 0.9300 .
N5 C17 1.138(8) .
N6 C18 1.135(7) .
N6 Ni 2.041(5) 3_755
N7 C19 1.145(10) .
N8 C20 1.153(9) .
N9 C21 1.128(10) .
N10 C22 1.152(10) .
C1 C2 1.483(11) .
C1 H1A 0.9900 .
C1 H1B 0.9900 .
C2 H2A 0.9900 .
C2 H2B 0.9900 .
C3 C11 1.501(11) .
C3 C12 1.521(10) .
C3 C4 1.530(10) .
C4 C5 1.507(11) .
C4 H4B 0.9900 .
C4 H4C 0.9900 .
C5 C13 1.529(9) .
C5 H5 1.0000 .
C6 C7 1.498(10) .
C6 H6B 0.9900 .
C6 H6C 0.9900 .
C7 H7A 0.9900 .
C7 H7B 0.9900 .
C8 C14 1.530(10) .
C8 C15 1.540(12) .
C8 C9 1.576(13) .
C9 C10 1.455(12) .
C9 H9A 0.9900 .
C9 H9B 0.9900 .
C10 C16 1.574(11) .
C10 H10 1.0000 .
N11 C27 1.468(10) 3_754
N11 C23 1.481(10) .
N11 H11A 0.9200 .
N11 H11B 0.9200 .
N12 C24 1.446(11) .
N12 C25 1.486(10) .
N12 H12 0.919(6) .
C11 H11C 0.9800 .
C11 H11D 0.9800 .
C11 H11E 0.9800 .
C12 H12A 0.9800 .
C12 H12B 0.9800 .
C12 H12C 0.9800 .
C13 H13A 0.9800 .
C13 H13B 0.9800 .
C13 H13C 0.9800 .
C14 H14A 0.9800 .
C14 H14B 0.9800 .
C14 H14C 0.9800 .
C15 H15A 0.9800 .
C15 H15B 0.9800 .
C15 H15C 0.9800 .
C16 H16A 0.9800 .
C16 H16B 0.9800 .
C16 H16C 0.9800 .
C23 C24 1.474(12) .
C23 H23A 0.9900 .
C23 H23B 0.9900 .
C24 H24A 0.9900 .
C24 H24B 0.9900 .
C25 C29 1.519(12) .
C25 C28 1.552(14) .
C25 C26 1.558(14) .
C26 C27 1.523(14) .
C26 H26A 0.9900 .
C26 H26B 0.9900 .
C27 N11 1.468(10) 3_754
C27 C30 1.531(13) .
C27 H27 1.0000 .
C28 H28A 0.9800 .
C28 H28B 0.9800 .
C28 H28C 0.9800 .
C29 H29A 0.9800 .
C29 H29B 0.9800 .
C29 H29C 0.9800 .
C30 H30A 0.9800 .
C30 H30B 0.9800 .
C30 H30C 0.9800 .

loop_
_geom_hbond_atom_site_label_D
_geom_hbond_atom_site_label_H
_geom_hbond_atom_site_label_A
_geom_hbond_distance_DH
_geom_hbond_distance_HA
_geom_hbond_distance_DA
_geom_hbond_angle_DHA
_geom_hbond_site_symmetry_A
N3 H3A N9 0.93 2.07 2.993(10) 170.3 2_654
N2 H2A O1A 0.93 2.46 3.30(2) 150.5 3_655
N2 H2A O1B 0.93 2.45 3.17(3) 133.9 3_655
N11 H11A N12 0.92 2.08 2.786(10) 133.0 3_754
N11 H11B N8 0.92 1.95 2.825(9) 158.5 3_754
